data_4109028
loop_
_publ_author_name
'Richard D. Adams'
'Burjor Captain'
'Chad Beddie'
'Michael B. Hall'

_publ_section_title
;
 Photoreversible Multiple Additions of Hydrogen to a Highly Unsaturated
 Platinum-Rhenium Cluster Complex
;
_journal_name_full 'Journal of the American Chemical Society'
_journal_page_first 986
_journal_page_last 1000
_journal_paper_doi 10.1021/ja067028g
_journal_volume 129
_journal_year 2007
_chemical_formula_sum 'C48 H95 O6 P3 Pt3 Re2'
_chemical_formula_weight 1818.82
_chemical_name_systematic
; 
 ? 
;
_space_group_IT_number 62
_symmetry_cell_setting orthorhombic
_symmetry_space_group_name_Hall '-P 2ac 2n'
_symmetry_space_group_name_H-M 'P n m a'
_atom_sites_solution_hydrogens geom
_atom_sites_solution_primary direct
_atom_sites_solution_secondary difmap
_audit_creation_method SHELXL-97
_cell_angle_alpha 90.00
_cell_angle_beta 90.00
_cell_angle_gamma 90.00
_cell_formula_units_Z 4
_cell_length_a 24.044(2)
_cell_length_b 18.2218(16)
_cell_length_c 13.8953(12)
_cell_measurement_reflns_used 7199
_cell_measurement_temperature 296(2)
_cell_measurement_theta_max 24.51
_cell_measurement_theta_min 2.24
_cell_volume 6087.9(9)
_computing_cell_refinement 'SAINT+  V6.2 (Bruker, 2001)'
_computing_data_collection 'SMART V5.625 (Bruker, 2001)'
_computing_data_reduction 'SAINT+  V6.2'
_computing_molecular_graphics 'SHELXTL V6.1 (Sheldrick, 1997)'
_computing_publication_material 'SHELXTL V6.1'
_computing_structure_refinement 'SHELXL-97 (Sheldrick, 1997)'
_computing_structure_solution 'SHELXS-97 (Sheldrick, 1990)'
_diffrn_ambient_temperature 296(2)
_diffrn_measured_fraction_theta_full 0.997
_diffrn_measured_fraction_theta_max 0.997
_diffrn_measurement_device_type 'Bruker SMART APEX CCD diffractometer'
_diffrn_measurement_method 'omega scans'
_diffrn_radiation_monochromator graphite
_diffrn_radiation_source 'fine-focus sealed tube'
_diffrn_radiation_type MoK\a
_diffrn_radiation_wavelength 0.71073
_diffrn_reflns_av_R_equivalents 0.0514
_diffrn_reflns_av_sigmaI/netI 0.0396
_diffrn_reflns_limit_h_max 31
_diffrn_reflns_limit_h_min -32
_diffrn_reflns_limit_k_max 24
_diffrn_reflns_limit_k_min -22
_diffrn_reflns_limit_l_max 15
_diffrn_reflns_limit_l_min -18
_diffrn_reflns_number 45940
_diffrn_reflns_theta_full 28.36
_diffrn_reflns_theta_max 28.36
_diffrn_reflns_theta_min 1.69
_diffrn_standards_decay_% <1
_exptl_absorpt_coefficient_mu 10.949
_exptl_absorpt_correction_T_max 1.000
_exptl_absorpt_correction_T_min 0.286
_exptl_absorpt_correction_type multi-scan
_exptl_absorpt_process_details '(SADABS, Bruker, 1997)'
_exptl_crystal_colour Dark
_exptl_crystal_density_diffrn 1.984
_exptl_crystal_description Block
_exptl_crystal_F_000 3440
_exptl_crystal_size_max 0.25
_exptl_crystal_size_mid 0.16
_exptl_crystal_size_min 0.1
_refine_diff_density_max 1.512
_refine_diff_density_min -0.751
_refine_diff_density_rms 0.155
_refine_ls_extinction_method none
_refine_ls_goodness_of_fit_ref 1.044
_refine_ls_hydrogen_treatment constr
_refine_ls_matrix_type full
_refine_ls_number_parameters 308
_refine_ls_number_reflns 7826
_refine_ls_number_restraints 0
_refine_ls_restrained_S_all 1.044
_refine_ls_R_factor_all 0.0639
_refine_ls_R_factor_gt 0.0392
_refine_ls_shift/su_max 0.002
_refine_ls_shift/su_mean 0.000
_refine_ls_structure_factor_coef Fsqd
_refine_ls_weighting_details 'calc w=1/[\s^2^(Fo^2^)+(0.0447P)^2^+5.1257P] where P=(Fo^2^+2Fc^2^)/3'
_refine_ls_weighting_scheme calc
_refine_ls_wR_factor_gt 0.0856
_refine_ls_wR_factor_ref 0.0955
_reflns_number_gt 5638
_reflns_number_total 7826
_reflns_threshold_expression >2sigma(I)
_cod_data_source_file ja067028gsi20060929_050230.cif
_cod_data_source_block pnma
_cod_database_code 4109028

loop_
_symmetry_equiv_pos_as_xyz
'x, y, z'
'-x+1/2, -y, z+1/2'
'-x, y+1/2, -z'
'x+1/2, -y+1/2, -z+1/2'
'-x, -y, -z'
'x-1/2, y, -z-1/2'
'x, -y-1/2, z'
'-x-1/2, y-1/2, z-1/2'

loop_
_atom_site_label
_atom_site_type_symbol
_atom_site_fract_x
_atom_site_fract_y
_atom_site_fract_z
_atom_site_U_iso_or_equiv
_atom_site_adp_type
_atom_site_occupancy
_atom_site_symmetry_multiplicity
_atom_site_calc_flag
_atom_site_refinement_flags
Pt1 Pt 0.334761(14) 0.2500 0.27999(3) 0.04693(10) Uani 1 2 d S
Pt2 Pt 0.404155(14) 0.2500 0.43426(3) 0.04882(10) Uani 1 2 d S
Pt3 Pt 0.291306(14) 0.2500 0.46201(3) 0.04947(10) Uani 1 2 d S
Re1 Re 0.341983(11) 0.122595(14) 0.39365(2) 0.05567(9) Uani 1 1 d .
P1 P 0.32654(13) 0.2500 0.11545(19) 0.0622(7) Uani 1 2 d S
P2 P 0.48984(11) 0.2500 0.5078(2) 0.0691(8) Uani 1 2 d S
P3 P 0.21379(11) 0.2500 0.5594(2) 0.0628(7) Uani 1 2 d S
O11 O 0.2431(3) 0.0284(4) 0.3335(6) 0.140(3) Uani 1 1 d .
O12 O 0.4134(3) 0.0090(5) 0.2910(6) 0.143(3) Uani 1 1 d .
O13 O 0.3533(3) 0.0255(5) 0.5722(6) 0.137(3) Uani 1 1 d .
C11 C 0.2797(4) 0.0655(5) 0.3552(7) 0.086(2) Uani 1 1 d .
C12 C 0.3863(4) 0.0528(5) 0.3316(7) 0.094(3) Uani 1 1 d .
C13 C 0.3492(4) 0.0635(5) 0.5062(7) 0.086(3) Uani 1 1 d .
C31 C 0.3978(8) 0.2500 0.0648(11) 0.138(7) Uani 1 2 d S
C32 C 0.4292(6) 0.1835(10) 0.0982(14) 0.251(11) Uani 1 1 d .
H32A H 0.4047 0.1419 0.0992 0.377 Uiso 1 1 calc R
H32B H 0.4435 0.1919 0.1618 0.377 Uiso 1 1 calc R
H32C H 0.4595 0.1740 0.0550 0.377 Uiso 1 1 calc R
C33 C 0.3953(11) 0.2500 -0.0476(15) 0.47(4) Uani 1 2 d S
H33A H 0.3571 0.2500 -0.0681 0.707 Uiso 1 2 calc SR
H33B H 0.4135 0.2070 -0.0719 0.707 Uiso 0.50 1 calc PR
H33C H 0.4135 0.2930 -0.0719 0.707 Uiso 0.50 1 calc PR
C34 C 0.2890(7) 0.1655(6) 0.0688(8) 0.140(5) Uani 1 1 d .
C35 C 0.2319(7) 0.1631(10) 0.1206(17) 0.268(13) Uani 1 1 d .
H35A H 0.2375 0.1535 0.1879 0.402 Uiso 1 1 calc R
H35B H 0.2095 0.1248 0.0932 0.402 Uiso 1 1 calc R
H35C H 0.2135 0.2094 0.1129 0.402 Uiso 1 1 calc R
C36 C 0.3181(8) 0.0979(6) 0.0956(10) 0.192(8) Uani 1 1 d .
H36A H 0.2931 0.0570 0.0899 0.287 Uiso 1 1 calc R
H36B H 0.3308 0.1016 0.1609 0.287 Uiso 1 1 calc R
H36C H 0.3493 0.0907 0.0537 0.287 Uiso 1 1 calc R
C37 C 0.2761(12) 0.1655(10) -0.0393(10) 0.38(2) Uani 1 1 d .
H37A H 0.3066 0.1440 -0.0738 0.571 Uiso 1 1 calc R
H37B H 0.2705 0.2150 -0.0609 0.571 Uiso 1 1 calc R
H37C H 0.2429 0.1374 -0.0509 0.571 Uiso 1 1 calc R
C38 C 0.5333(4) 0.1665(6) 0.4764(13) 0.143(6) Uani 1 1 d .
C39 C 0.5042(5) 0.0963(6) 0.5051(17) 0.233(11) Uani 1 1 d .
H39A H 0.4725 0.0888 0.4644 0.349 Uiso 1 1 calc R
H39B H 0.4923 0.0998 0.5709 0.349 Uiso 1 1 calc R
H39C H 0.5294 0.0558 0.4983 0.349 Uiso 1 1 calc R
C40 C 0.5391(10) 0.1628(11) 0.3664(14) 0.304(15) Uani 1 1 d .
H40A H 0.5040 0.1492 0.3385 0.455 Uiso 1 1 calc R
H40B H 0.5667 0.1269 0.3497 0.455 Uiso 1 1 calc R
H40C H 0.5502 0.2099 0.3423 0.455 Uiso 1 1 calc R
C41 C 0.5893(4) 0.1609(7) 0.5304(15) 0.216(10) Uani 1 1 d .
H41A H 0.5837 0.1721 0.5972 0.324 Uiso 1 1 calc R
H41B H 0.6153 0.1951 0.5032 0.324 Uiso 1 1 calc R
H41C H 0.6037 0.1120 0.5243 0.324 Uiso 1 1 calc R
C42 C 0.4756(7) 0.2500 0.6439(14) 0.205(14) Uani 1 2 d S
C43 C 0.5264(9) 0.2500 0.7036(15) 0.37(3) Uani 1 2 d S
H43A H 0.5163 0.2500 0.7704 0.556 Uiso 1 2 calc SR
H43B H 0.5480 0.2930 0.6896 0.556 Uiso 0.50 1 calc PR
H43C H 0.5480 0.2070 0.6896 0.556 Uiso 0.50 1 calc PR
C44 C 0.4384(9) 0.1862(11) 0.6651(11) 0.297(15) Uani 1 1 d .
H44A H 0.4332 0.1820 0.7333 0.446 Uiso 1 1 calc R
H44B H 0.4550 0.1421 0.6408 0.446 Uiso 1 1 calc R
H44C H 0.4030 0.1938 0.6346 0.446 Uiso 1 1 calc R
C45 C 0.2141(5) 0.1660(5) 0.6439(9) 0.114(4) Uani 1 1 d .
C46 C 0.2701(8) 0.1634(7) 0.6960(9) 0.178(7) Uani 1 1 d .
H46A H 0.2685 0.1277 0.7467 0.267 Uiso 1 1 calc R
H46B H 0.2781 0.2108 0.7228 0.267 Uiso 1 1 calc R
H46C H 0.2988 0.1501 0.6512 0.267 Uiso 1 1 calc R
C47 C 0.1654(8) 0.1627(8) 0.7126(15) 0.323(18) Uani 1 1 d .
H47A H 0.1337 0.1859 0.6837 0.484 Uiso 1 1 calc R
H47B H 0.1748 0.1877 0.7712 0.484 Uiso 1 1 calc R
H47C H 0.1567 0.1124 0.7265 0.484 Uiso 1 1 calc R
C48 C 0.2106(5) 0.0964(5) 0.5823(11) 0.157(6) Uani 1 1 d .
H48A H 0.2195 0.0544 0.6211 0.235 Uiso 1 1 calc R
H48B H 0.2366 0.0998 0.5300 0.235 Uiso 1 1 calc R
H48C H 0.1737 0.0912 0.5571 0.235 Uiso 1 1 calc R
C49 C 0.1481(5) 0.2500 0.4820(14) 0.168(11) Uani 1 2 d S
C50 C 0.0964(7) 0.2500 0.536(2) 0.49(4) Uani 1 2 d S
H50A H 0.0656 0.2500 0.4920 0.742 Uiso 1 2 calc SR
H50B H 0.0948 0.2930 0.5757 0.742 Uiso 0.50 1 calc PR
H50C H 0.0948 0.2070 0.5757 0.742 Uiso 0.50 1 calc PR
C51 C 0.1511(7) 0.1868(10) 0.4139(11) 0.237(11) Uani 1 1 d .
H51A H 0.1146 0.1760 0.3900 0.356 Uiso 1 1 calc R
H51B H 0.1656 0.1446 0.4468 0.356 Uiso 1 1 calc R
H51C H 0.1751 0.1992 0.3611 0.356 Uiso 1 1 calc R
C1S C 0.5766(13) 1.0027(15) 0.173(2) 0.308(18) Uani 1 1 d .
H1S1 H 0.6030 0.9632 0.1761 0.462 Uiso 1 1 calc R
H1S2 H 0.5651 1.0160 0.2365 0.462 Uiso 1 1 calc R
H1S3 H 0.5935 1.0442 0.1418 0.462 Uiso 1 1 calc R
C2S C 0.5262(14) 0.9781(16) 0.115(3) 0.30(2) Uani 1 1 d .
H2S1 H 0.5266 0.9253 0.1070 0.363 Uiso 1 1 calc R
H2S2 H 0.4923 0.9918 0.1481 0.363 Uiso 1 1 calc R
C3S C 0.5284(14) 1.0119(18) 0.026(4) 0.31(4) Uani 1 1 d .
H3S1 H 0.5606 0.9954 -0.0098 0.367 Uiso 1 1 calc R
H3S2 H 0.5304 1.0648 0.0336 0.367 Uiso 1 1 calc R

loop_
_atom_site_aniso_label
_atom_site_aniso_U_11
_atom_site_aniso_U_22
_atom_site_aniso_U_33
_atom_site_aniso_U_23
_atom_site_aniso_U_13
_atom_site_aniso_U_12
Pt1 0.05015(19) 0.04580(19) 0.0448(2) 0.000 -0.00285(14) 0.000
Pt2 0.04632(18) 0.04698(19) 0.0532(2) 0.000 -0.00814(15) 0.000
Pt3 0.05122(19) 0.04544(19) 0.0517(2) 0.000 0.00806(15) 0.000
Re1 0.06233(18) 0.04228(15) 0.06240(19) 0.00136(12) -0.00186(13) -0.00136(11)
P1 0.0843(18) 0.0548(15) 0.0475(15) 0.000 -0.0100(13) 0.000
P2 0.0539(15) 0.0697(18) 0.084(2) 0.000 -0.0185(14) 0.000
P3 0.0609(15) 0.0613(16) 0.0662(17) 0.000 0.0182(13) 0.000
O11 0.134(6) 0.134(6) 0.152(7) -0.046(5) 0.010(5) -0.074(5)
O12 0.152(7) 0.140(7) 0.136(7) -0.039(6) 0.003(5) 0.064(6)
O13 0.164(7) 0.122(6) 0.123(6) 0.070(5) 0.006(5) 0.020(5)
C11 0.092(6) 0.074(6) 0.093(6) -0.009(5) 0.007(5) -0.017(5)
C12 0.099(7) 0.081(6) 0.101(7) -0.012(5) 0.002(6) 0.023(5)
C13 0.102(7) 0.065(5) 0.092(7) 0.017(5) 0.011(5) 0.004(5)
C31 0.130(15) 0.22(2) 0.067(9) 0.000 0.027(9) 0.000
C32 0.149(14) 0.27(2) 0.34(3) -0.11(2) 0.018(15) 0.093(15)
C33 0.14(2) 1.20(13) 0.075(14) 0.000 0.053(14) 0.000
C34 0.235(16) 0.096(8) 0.091(8) 0.006(6) -0.071(9) -0.064(9)
C35 0.163(15) 0.210(19) 0.43(4) 0.09(2) -0.144(19) -0.117(15)
C36 0.40(3) 0.058(7) 0.115(10) -0.009(7) 0.009(13) -0.023(11)
C37 0.83(6) 0.218(19) 0.094(11) 0.048(12) -0.20(2) -0.23(3)
C38 0.076(6) 0.078(7) 0.274(18) -0.008(9) -0.050(9) 0.021(5)
C39 0.100(9) 0.069(7) 0.53(3) 0.020(13) -0.109(14) -0.010(7)
C40 0.46(4) 0.26(2) 0.189(19) -0.067(17) 0.09(2) 0.18(3)
C41 0.078(7) 0.110(10) 0.46(3) -0.008(14) -0.089(12) 0.028(7)
C42 0.081(11) 0.45(5) 0.087(13) 0.000 -0.032(10) 0.000
C43 0.117(16) 0.90(9) 0.093(15) 0.000 -0.062(13) 0.000
C44 0.35(3) 0.42(4) 0.122(13) 0.100(17) -0.001(16) -0.17(3)
C45 0.145(9) 0.078(6) 0.119(9) 0.019(6) 0.077(8) 0.005(6)
C46 0.34(2) 0.101(9) 0.097(9) 0.012(7) -0.040(12) 0.048(12)
C47 0.42(3) 0.145(13) 0.40(3) 0.133(17) 0.36(3) 0.100(16)
C48 0.148(10) 0.058(6) 0.264(18) 0.000(8) 0.077(11) -0.023(7)
C49 0.048(7) 0.36(4) 0.100(13) 0.000 0.001(7) 0.000
C50 0.031(8) 1.21(13) 0.24(3) 0.000 0.027(13) 0.000
C51 0.28(2) 0.31(2) 0.122(13) 0.029(14) -0.068(13) -0.193(18)
C1S 0.45(5) 0.20(3) 0.27(4) -0.03(2) 0.14(3) -0.06(3)
C2S 0.29(4) 0.17(3) 0.45(7) -0.04(3) 0.16(5) -0.02(2)
C3S 0.34(6) 0.14(2) 0.44(7) 0.03(3) 0.25(7) 0.01(3)

loop_
_atom_type_symbol
_atom_type_description
_atom_type_scat_dispersion_real
_atom_type_scat_dispersion_imag
_atom_type_scat_source
C C 0.0033 0.0016 'International Tables Vol C Tables 4.2.6.8 and 6.1.1.4'
H H 0.0000 0.0000 'International Tables Vol C Tables 4.2.6.8 and 6.1.1.4'
O O 0.0106 0.0060 'International Tables Vol C Tables 4.2.6.8 and 6.1.1.4'
P P 0.1023 0.0942 'International Tables Vol C Tables 4.2.6.8 and 6.1.1.4'
Re Re -1.0185 7.2310 'International Tables Vol C Tables 4.2.6.8 and 6.1.1.4'
Pt Pt -1.7033 8.3905 'International Tables Vol C Tables 4.2.6.8 and 6.1.1.4'

loop_
_geom_angle_atom_site_label_1
_geom_angle_atom_site_label_2
_geom_angle_atom_site_label_3
_geom_angle
_geom_angle_site_symmetry_1
_geom_angle_site_symmetry_3
P1 Pt1 Pt2 147.05(8) . .
P1 Pt1 Pt3 152.61(8) . .
Pt2 Pt1 Pt3 60.340(14) . .
P1 Pt1 Re1 124.377(9) . 7_565
Pt2 Pt1 Re1 61.253(9) . 7_565
Pt3 Pt1 Re1 60.310(10) . 7_565
P1 Pt1 Re1 124.377(9) . .
Pt2 Pt1 Re1 61.253(9) . .
Pt3 Pt1 Re1 60.310(10) . .
Re1 Pt1 Re1 111.224(18) 7_565 .
P2 Pt2 Pt1 154.27(9) . .
P2 Pt2 Pt3 145.54(9) . .
Pt1 Pt2 Pt3 60.192(14) . .
P2 Pt2 Re1 124.345(10) . .
Pt1 Pt2 Re1 61.065(9) . .
Pt3 Pt2 Re1 60.200(9) . .
P2 Pt2 Re1 124.345(10) . 7_565
Pt1 Pt2 Re1 61.065(9) . 7_565
Pt3 Pt2 Re1 60.200(9) . 7_565
Re1 Pt2 Re1 110.923(17) . 7_565
P3 Pt3 Pt1 148.42(8) . .
P3 Pt3 Pt2 152.12(8) . .
Pt1 Pt3 Pt2 59.467(12) . .
P3 Pt3 Re1 123.622(9) . 7_565
Pt1 Pt3 Re1 61.206(9) . 7_565
Pt2 Pt3 Re1 61.281(9) . 7_565
P3 Pt3 Re1 123.622(9) . .
Pt1 Pt3 Re1 61.206(9) . .
Pt2 Pt3 Re1 61.281(9) . .
Re1 Pt3 Re1 112.712(17) 7_565 .
C12 Re1 C11 86.9(4) . .
C12 Re1 C13 86.7(4) . .
C11 Re1 C13 89.6(4) . .
C12 Re1 Pt3 166.5(3) . .
C11 Re1 Pt3 102.0(3) . .
C13 Re1 Pt3 103.3(3) . .
C12 Re1 Pt1 109.7(3) . .
C11 Re1 Pt1 104.2(3) . .
C13 Re1 Pt1 158.7(3) . .
Pt3 Re1 Pt1 58.484(12) . .
C12 Re1 Pt2 110.5(3) . .
C11 Re1 Pt2 157.8(3) . .
C13 Re1 Pt2 104.6(3) . .
Pt3 Re1 Pt2 58.519(12) . .
Pt1 Re1 Pt2 57.682(11) . .
C31 P1 C34 108.1(6) . .
C31 P1 C34 108.1(6) . 7_565
C34 P1 C34 108.4(9) . 7_565
C31 P1 Pt1 107.4(5) . .
C34 P1 Pt1 112.4(4) . .
C34 P1 Pt1 112.4(4) 7_565 .
C38 P2 C38 106.7(8) 7_565 .
C38 P2 C42 108.9(6) 7_565 .
C38 P2 C42 108.9(6) . .
C38 P2 Pt2 113.1(4) 7_565 .
C38 P2 Pt2 113.1(4) . .
C42 P2 Pt2 106.1(5) . .
C49 P3 C45 110.2(5) . 7_565
C49 P3 C45 110.2(5) . .
C45 P3 C45 105.0(7) 7_565 .
C49 P3 Pt3 109.8(5) . .
C45 P3 Pt3 110.8(3) 7_565 .
C45 P3 Pt3 110.8(3) . .
O11 C11 Re1 177.2(9) . .
O12 C12 Re1 178.6(9) . .
O13 C13 Re1 177.4(10) . .
C32 C31 C32 107.8(19) 7_565 .
C32 C31 C33 109.2(11) 7_565 .
C32 C31 C33 109.2(11) . .
C32 C31 P1 110.3(10) 7_565 .
C32 C31 P1 110.3(10) . .
C33 C31 P1 110.0(14) . .
C36 C34 C37 110.3(14) . .
C36 C34 C35 106.3(12) . .
C37 C34 C35 106.0(15) . .
C36 C34 P1 111.6(10) . .
C37 C34 P1 115.5(10) . .
C35 C34 P1 106.5(11) . .
C39 C38 C40 105.5(14) . .
C39 C38 C41 102.7(11) . .
C40 C38 C41 113.6(15) . .
C39 C38 P2 111.3(10) . .
C40 C38 P2 108.3(10) . .
C41 C38 P2 115.0(10) . .
C43 C42 C44 112.6(13) . .
C43 C42 C44 112.6(13) . 7_565
C44 C42 C44 102(2) . 7_565
C43 C42 P2 113.9(15) . .
C44 C42 P2 107.4(11) . .
C44 C42 P2 107.4(11) 7_565 .
C47 C45 C46 112.4(14) . .
C47 C45 C48 106.1(11) . .
C46 C45 C48 106.6(10) . .
C47 C45 P3 114.4(9) . .
C46 C45 P3 108.4(8) . .
C48 C45 P3 108.5(9) . .
C50 C49 C51 111.7(11) . 7_565
C50 C49 C51 111.7(11) . .
C51 C49 C51 101.0(18) 7_565 .
C50 C49 P3 114.7(16) . .
C51 C49 P3 108.5(9) 7_565 .
C51 C49 P3 108.5(9) . .
C3S C2S C1S 108(4) . .
C2S C3S C3S 105(3) . 5_675

loop_
_geom_bond_atom_site_label_1
_geom_bond_atom_site_label_2
_geom_bond_distance
_geom_bond_site_symmetry_2
Pt1 P1 2.295(3) .
Pt1 Pt2 2.7165(5) .
Pt1 Pt3 2.7366(5) .
Pt1 Re1 2.8132(4) 7_565
Pt1 Re1 2.8132(4) .
Pt2 P2 2.300(3) .
Pt2 Pt3 2.7406(5) .
Pt2 Re1 2.8183(4) .
Pt2 Re1 2.8183(4) 7_565
Pt3 P3 2.303(3) .
Pt3 Re1 2.7887(4) 7_565
Pt3 Re1 2.7887(4) .
Re1 C12 1.869(9) .
Re1 C11 1.900(9) .
Re1 C13 1.907(10) .
P1 C31 1.853(18) .
P1 C34 1.899(10) .
P1 C34 1.899(10) 7_565
P2 C38 1.897(11) 7_565
P2 C38 1.897(11) .
P2 C42 1.92(2) .
P3 C49 1.911(16) .
P3 C45 1.929(10) 7_565
P3 C45 1.929(10) .
O11 C11 1.150(9) .
O12 C12 1.175(10) .
O13 C13 1.154(10) .
C31 C32 1.501(18) 7_565
C31 C32 1.501(18) .
C31 C33 1.56(3) .
C34 C36 1.464(19) .
C34 C37 1.534(15) .
C34 C35 1.55(2) .
C38 C39 1.511(17) .
C38 C40 1.54(2) .
C38 C41 1.544(15) .
C42 C43 1.48(2) .
C42 C44 1.496(17) .
C42 C44 1.496(17) 7_565
C45 C47 1.512(13) .
C45 C46 1.529(18) .
C45 C48 1.534(15) .
C49 C50 1.45(2) .
C49 C51 1.492(19) 7_565
C49 C51 1.492(19) .
C1S C2S 1.52(4) .
C2S C3S 1.38(6) .
C3S C3S 1.61(10) 5_675
